data_4122714
loop_
_publ_author_name
'Tu, Binbin'
'Pang, Qingqing'
'Wu, Doufeng'
'Song, Yuna'
'Weng, Linhong'
'Li, Qiaowei'

_publ_section_title
;
 Ordered Vacancies and Their Chemistry in Metal-Organic Frameworks.
;
_journal_issue 41
_journal_name_full 'Journal of the American Chemical Society'
_journal_page_first 14465
_journal_paper_doi 10.1021/ja5063423
_journal_volume 136
_journal_year 2014
_chemical_formula_sum 'C24 H12 Co2 N12 O14 Zn6'
_chemical_formula_weight 1202.54
_chemical_name_systematic
; 
 ? 
;
_space_group_IT_number 198
_symmetry_cell_setting cubic
_symmetry_space_group_name_Hall 'P 2ac 2ab 3'
_symmetry_space_group_name_H-M 'P 21 3'
_atom_sites_solution_hydrogens geom
_atom_sites_solution_primary direct
_atom_sites_solution_secondary difmap
_audit_creation_method SHELXL-97
_cell_angle_alpha 90.00
_cell_angle_beta 90.00
_cell_angle_gamma 90.00
_cell_formula_units_Z 4
_cell_length_a 20.1310(4)
_cell_length_b 20.1310(4)
_cell_length_c 20.1310(4)
_cell_measurement_reflns_used 845
_cell_measurement_temperature 203(2)
_cell_measurement_theta_max 33.58
_cell_measurement_theta_min 4.60
_cell_volume 8158.2(3)
_computing_cell_refinement 'Bruker SMART'
_computing_data_collection 'Bruker SMART'
_computing_data_reduction 'Bruker SAINT'
_computing_molecular_graphics 'Bruker SHELXTL'
_computing_publication_material 'Bruker SHELXTL'
_computing_structure_refinement 'SHELXL-97 (Sheldrick, 2008)'
_computing_structure_solution 'SHELXS-97 (Sheldrick, 2008)'
_diffrn_ambient_temperature 203(2)
_diffrn_measured_fraction_theta_full 0.963
_diffrn_measured_fraction_theta_max 0.963
_diffrn_measurement_device_type 'CCD area detector'
_diffrn_measurement_method 'phi and omega scans'
_diffrn_radiation_monochromator graphite
_diffrn_radiation_source 'fine-focus sealed tube'
_diffrn_radiation_type CuK\a
_diffrn_radiation_wavelength 1.54178
_diffrn_reflns_av_R_equivalents 0.0554
_diffrn_reflns_av_sigmaI/netI 0.0433
_diffrn_reflns_limit_h_max 22
_diffrn_reflns_limit_h_min -21
_diffrn_reflns_limit_k_max 21
_diffrn_reflns_limit_k_min -20
_diffrn_reflns_limit_l_max 21
_diffrn_reflns_limit_l_min -22
_diffrn_reflns_number 18729
_diffrn_reflns_theta_full 58.33
_diffrn_reflns_theta_max 58.33
_diffrn_reflns_theta_min 3.10
_exptl_absorpt_coefficient_mu 5.346
_exptl_absorpt_correction_type none
_exptl_crystal_colour purple
_exptl_crystal_density_diffrn 0.979
_exptl_crystal_density_method 'not measured'
_exptl_crystal_description octahedron
_exptl_crystal_F_000 2344
_exptl_crystal_size_max 0.15
_exptl_crystal_size_mid 0.15
_exptl_crystal_size_min 0.15
_platon_squeeze_details
;
;
_refine_diff_density_max 0.665
_refine_diff_density_min -0.463
_refine_diff_density_rms 0.103
_refine_ls_abs_structure_details 'Flack H D (1983), Acta Cryst. A39, 876-881'
_refine_ls_abs_structure_Flack 0.00
_refine_ls_extinction_method none
_refine_ls_goodness_of_fit_ref 1.066
_refine_ls_hydrogen_treatment constr
_refine_ls_matrix_type full
_refine_ls_number_parameters 175
_refine_ls_number_reflns 3678
_refine_ls_number_restraints 108
_refine_ls_restrained_S_all 1.085
_refine_ls_R_factor_all 0.1206
_refine_ls_R_factor_gt 0.0885
_refine_ls_shift/su_max 0.000
_refine_ls_shift/su_mean 0.000
_refine_ls_structure_factor_coef Fsqd
_refine_ls_weighting_details 'calc w=1/[\s^2^(Fo^2^)+(0.0346P)^2^+54.7615P] where P=(Fo^2^+2Fc^2^)/3'
_refine_ls_weighting_scheme calc
_refine_ls_wR_factor_gt 0.1769
_refine_ls_wR_factor_ref 0.1938
_reflns_number_gt 2222
_reflns_number_total 3678
_reflns_threshold_expression >2sigma(I)
_cod_data_source_file ja5063423_si_002.cif
_cod_data_source_block 3-co
_cod_depositor_comments
;
The following automatic conversions were performed:

'_symmetry_cell_setting' value 'Cubic' changed to 'cubic' according
to
/home/saulius/struct/COD-crude-data--automatic-downloads/rss-feeds/ACS/lib/dictionaries/cif_core.dic
dictionary named 'cif_core.dic' version 2.4.2 from 2011-04-26.

Automatic conversion script
Id: cif_fix_values 2281 2013-09-26 08:29:07Z andrius 

 Adding full bibliography for 4122711--4122720.cif.
;
_cod_original_sg_symbol_H-M P2(1)3
_cod_database_code 4122714

loop_
_symmetry_equiv_pos_as_xyz
'x, y, z'
'-x+1/2, -y, z+1/2'
'-x, y+1/2, -z+1/2'
'x+1/2, -y+1/2, -z'
'z, x, y'
'z+1/2, -x+1/2, -y'
'-z+1/2, -x, y+1/2'
'-z, x+1/2, -y+1/2'
'y, z, x'
'-y, z+1/2, -x+1/2'
'y+1/2, -z+1/2, -x'
'-y+1/2, -z, x+1/2'

loop_
_atom_site_label
_atom_site_type_symbol
_atom_site_fract_x
_atom_site_fract_y
_atom_site_fract_z
_atom_site_U_iso_or_equiv
_atom_site_adp_type
_atom_site_occupancy
_atom_site_symmetry_multiplicity
_atom_site_calc_flag
_atom_site_refinement_flags
Zn1 Zn 0.80484(6) 0.69678(6) 0.19279(6) 0.0455(4) Uani 1 1 d .
Zn2 Zn 0.30520(6) 0.69499(6) 0.30754(6) 0.0485(4) Uani 1 1 d .
Co1 Co 0.19253(6) 0.80747(6) 0.30747(6) 0.0287(6) Uani 1 3 d S
Co2 Co 0.69058(7) 0.80942(7) 0.19058(7) 0.0298(6) Uani 1 3 d S
N1 N 0.4010(4) 0.7339(4) 0.2739(4) 0.063(3) Uani 1 1 d DU
N2 N 0.2782(3) 0.6068(3) 0.2803(3) 0.0383(18) Uani 1 1 d DU
C1 C 0.4994(6) 0.7476(5) 0.2538(5) 0.044(2) Uani 1 1 d U
C3 C 0.2945(6) 0.5384(6) 0.2873(6) 0.080(4) Uani 1 1 d DU
H3 H 0.3295 0.5207 0.3126 0.096 Uiso 1 1 calc R
C2 C 0.4546(6) 0.7112(7) 0.2871(6) 0.084(4) Uani 1 1 d U
H2 H 0.4634 0.6750 0.3153 0.101 Uiso 1 1 calc R
N3 N 0.0952(5) 0.7693(4) 0.2713(5) 0.108(4) Uani 1 1 d D
O4 O 0.7464(3) 0.7536(3) 0.2464(3) 0.036(2) Uani 1 3 d SU
O1 O 0.7835(6) 0.7188(6) 0.0999(5) 0.117(4) Uani 1 1 d U
O3 O 0.6040(3) 0.7863(4) 0.2134(4) 0.074(2) Uani 1 1 d U
N10 N 0.1049(3) 0.7180(4) 0.2270(4) 0.0406(19) Uani 1 1 d DU
C10 C 0.0369(5) 0.7919(5) 0.2874(6) 0.059(3) Uani 1 1 d U
H10 H 0.0255 0.8226 0.3207 0.071 Uiso 1 1 calc R
C11 C 0.0454(8) 0.7155(9) 0.2145(8) 0.118(5) Uani 1 1 d DU
H11 H 0.0298 0.6837 0.1841 0.141 Uiso 1 1 calc R
O10 O -0.1074(4) 0.7158(5) 0.2117(5) 0.089(3) Uani 1 1 d DU
O33 O 0.7912(6) 0.5945(6) 0.2075(7) 0.152(4) Uani 1 1 d U
O11 O 0.2445(3) 0.7555(3) 0.2555(3) 0.036(3) Uani 1 3 d SU
C21 C -0.0017(6) 0.7609(5) 0.2457(5) 0.051(3) Uani 1 1 d DU
C22 C -0.0779(7) 0.7543(7) 0.2380(6) 0.086(4) Uani 1 1 d DU
C23 C 0.5634(8) 0.7436(8) 0.2575(7) 0.097(5) Uani 1 1 d U

loop_
_atom_site_aniso_label
_atom_site_aniso_U_11
_atom_site_aniso_U_22
_atom_site_aniso_U_33
_atom_site_aniso_U_23
_atom_site_aniso_U_13
_atom_site_aniso_U_12
Zn1 0.0455(8) 0.0468(8) 0.0443(8) 0.0065(6) -0.0074(6) -0.0021(6)
Zn2 0.0544(8) 0.0432(8) 0.0479(8) -0.0179(6) 0.0143(6) 0.0134(6)
Co1 0.0287(6) 0.0287(6) 0.0287(6) -0.0119(5) 0.0119(5) 0.0119(5)
Co2 0.0298(6) 0.0298(6) 0.0298(6) -0.0046(7) 0.0046(7) -0.0046(7)
N1 0.039(4) 0.080(5) 0.069(5) -0.024(4) -0.015(4) 0.015(4)
N2 0.039(3) 0.032(3) 0.044(3) 0.000(3) 0.004(3) 0.002(3)
C1 0.031(4) 0.051(5) 0.050(5) -0.010(4) -0.002(4) -0.011(4)
C3 0.078(6) 0.077(6) 0.086(6) 0.012(5) -0.017(6) 0.024(5)
C2 0.081(7) 0.091(7) 0.081(6) -0.003(6) -0.002(6) 0.003(6)
N3 0.066(6) 0.086(8) 0.173(11) 0.054(8) 0.065(7) 0.022(6)
O4 0.036(2) 0.036(2) 0.036(2) 0.008(2) -0.008(2) 0.008(2)
O1 0.113(6) 0.133(6) 0.105(6) 0.005(5) -0.007(5) -0.016(6)
O3 0.025(3) 0.099(5) 0.098(5) -0.017(4) -0.018(4) 0.021(3)
N10 0.028(3) 0.043(3) 0.050(3) 0.007(3) 0.005(3) -0.003(3)
C10 0.039(5) 0.066(6) 0.072(6) -0.007(5) 0.015(4) 0.001(4)
C11 0.118(8) 0.119(8) 0.117(8) 0.006(7) -0.001(7) -0.012(7)
O10 0.037(4) 0.110(6) 0.121(6) -0.011(5) -0.007(4) -0.014(4)
O33 0.144(7) 0.159(7) 0.152(7) 0.003(6) -0.014(6) -0.018(6)
O11 0.036(3) 0.036(3) 0.036(3) -0.008(2) 0.008(2) 0.008(2)
C21 0.041(5) 0.049(5) 0.062(5) -0.007(4) 0.018(4) 0.004(5)
C22 0.091(7) 0.080(7) 0.086(7) -0.009(6) 0.027(6) 0.018(6)
C23 0.103(8) 0.099(8) 0.088(7) -0.006(6) -0.012(6) 0.004(6)

loop_
_atom_type_symbol
_atom_type_description
_atom_type_scat_dispersion_real
_atom_type_scat_dispersion_imag
_atom_type_scat_source
C C 0.0181 0.0091 'International Tables Vol C Tables 4.2.6.8 and 6.1.1.4'
H H 0.0000 0.0000 'International Tables Vol C Tables 4.2.6.8 and 6.1.1.4'
N N 0.0311 0.0180 'International Tables Vol C Tables 4.2.6.8 and 6.1.1.4'
O O 0.0492 0.0322 'International Tables Vol C Tables 4.2.6.8 and 6.1.1.4'
Zn Zn -1.5491 0.6778 'International Tables Vol C Tables 4.2.6.8 and 6.1.1.4'
Co Co -2.3653 3.6143 'International Tables Vol C Tables 4.2.6.8 and 6.1.1.4'

loop_
_geom_angle_atom_site_label_1
_geom_angle_atom_site_label_2
_geom_angle_atom_site_label_3
_geom_angle
_geom_angle_site_symmetry_1
_geom_angle_site_symmetry_3
O10 Zn1 O4 109.8(3) 1_655 .
O10 Zn1 O1 111.0(4) 1_655 .
O4 Zn1 O1 105.1(4) . .
O10 Zn1 O33 107.4(5) 1_655 .
O4 Zn1 O33 114.6(4) . .
O1 Zn1 O33 109.0(5) . .
N10 Zn2 N2 119.8(3) 10_655 .
N10 Zn2 O11 97.2(3) 10_655 .
N2 Zn2 O11 103.7(2) . .
N10 Zn2 N1 112.0(3) 10_655 .
N2 Zn2 N1 119.2(3) . .
O11 Zn2 N1 99.1(2) . .
O11 Co1 N3 96.9(2) . .
O11 Co1 N3 96.9(2) . 7_564
N3 Co1 N3 118.58(9) . 7_564
O11 Co1 N3 96.9(2) . 10_655
N3 Co1 N3 118.58(9) . 10_655
N3 Co1 N3 118.58(9) 7_564 10_655
O3 Co2 O3 113.8(2) 12_664 6_566
O3 Co2 O3 113.8(2) 12_664 .
O3 Co2 O3 113.8(2) 6_566 .
O3 Co2 O4 104.7(3) 12_664 .
O3 Co2 O4 104.7(3) 6_566 .
O3 Co2 O4 104.7(3) . .
C2 N1 N2 121.0(10) . 10_655
C2 N1 Zn2 125.9(8) . .
N2 N1 Zn2 111.5(5) 10_655 .
N1 N2 C3 97.4(7) 7_564 .
N1 N2 Zn2 119.9(5) 7_564 .
C3 N2 Zn2 142.6(7) . .
C23 C1 C2 127.4(13) . .
C23 C1 C3 126.0(11) . 10_655
C2 C1 C3 106.2(10) . 10_655
N2 C3 C1 107.1(9) . 7_564
N1 C2 C1 106.6(12) . .
C10 N3 N10 123.6(10) . .
C10 N3 C11 82.6(9) . .
N10 N3 C11 41.0(6) . .
C10 N3 Co1 126.3(7) . .
N10 N3 Co1 110.1(6) . .
C11 N3 Co1 150.8(7) . .
Co2 O4 Zn1 111.4(3) . 12_664
Co2 O4 Zn1 111.4(3) . .
Zn1 O4 Zn1 107.5(3) 12_664 .
Co2 O4 Zn1 111.4(3) . 6_566
Zn1 O4 Zn1 107.5(3) 12_664 6_566
Zn1 O4 Zn1 107.5(3) . 6_566
C23 O1 Zn1 153.5(14) 12_664 .
C23 O3 Co2 144.0(8) . .
C11 N10 N3 91.3(10) . .
C11 N10 Zn2 144.4(10) . 7_564
N3 N10 Zn2 121.8(6) . 7_564
N3 C10 C21 102.1(10) . .
N10 C11 C21 121.5(15) . .
N10 C11 N3 47.6(7) . .
C21 C11 N3 73.9(10) . .
C22 O10 Zn1 139.0(10) . 1_455
C22 O33 Zn1 115.0(10) 6_556 .
Co1 O11 Zn2 113.5(2) . 7_564
Co1 O11 Zn2 113.5(2) . 10_655
Zn2 O11 Zn2 105.2(3) 7_564 10_655
Co1 O11 Zn2 113.5(2) . .
Zn2 O11 Zn2 105.2(3) 7_564 .
Zn2 O11 Zn2 105.2(3) 10_655 .
C10 C21 C11 100.9(11) . .
C10 C21 C22 134.3(10) . .
C11 C21 C22 123.2(11) . .
O10 C22 O33 129.7(14) . 12_564
O10 C22 C21 129.7(12) . .
O33 C22 C21 96.6(11) 12_564 .
O1 C23 C1 140.2(18) 6_566 .
O1 C23 O3 101.1(15) 6_566 .
C1 C23 O3 118.6(13) . .

loop_
_geom_bond_atom_site_label_1
_geom_bond_atom_site_label_2
_geom_bond_distance
_geom_bond_site_symmetry_2
Zn1 O10 1.847(7) 1_655
Zn1 O4 1.964(4) .
Zn1 O1 1.969(10) .
Zn1 O33 2.098(12) .
Zn2 N10 1.933(7) 10_655
Zn2 N2 1.936(7) .
Zn2 O11 2.019(4) .
Zn2 N1 2.189(8) .
Co1 O11 1.811(9) .
Co1 N3 2.228(10) .
Co1 N3 2.228(10) 7_564
Co1 N3 2.228(10) 10_655
Co2 O3 1.861(7) 12_664
Co2 O3 1.861(7) 6_566
Co2 O3 1.861(7) .
Co2 O4 1.946(10) .
N1 C2 1.200(14) .
N1 N2 1.413(8) 10_655
N2 N1 1.413(8) 7_564
N2 C3 1.423(12) .
C1 C23 1.294(19) .
C1 C2 1.342(16) .
C1 C3 1.470(15) 10_655
C3 C1 1.470(15) 7_564
N3 C10 1.299(13) .
N3 N10 1.379(8) .
N3 C11 1.87(2) .
O4 Zn1 1.964(4) 12_664
O4 Zn1 1.964(4) 6_566
O1 C23 1.032(17) 12_664
O3 C23 1.481(17) .
N10 C11 1.225(16) .
N10 Zn2 1.933(7) 7_564
C10 C21 1.303(14) .
C11 C21 1.460(19) .
O10 C22 1.109(15) .
O10 Zn1 1.847(7) 1_455
O33 C22 1.362(17) 6_556
O11 Zn2 2.019(4) 7_564
O11 Zn2 2.019(4) 10_655
C21 C22 1.547(17) .
C22 O33 1.362(17) 12_564
C23 O1 1.032(17) 6_566

loop_
_platon_squeeze_void_nr
_platon_squeeze_void_average_x
_platon_squeeze_void_average_y
_platon_squeeze_void_average_z
_platon_squeeze_void_volume
_platon_squeeze_void_count_electrons
_platon_squeeze_void_content
1 -0.006 0.124 0.196 5085 1970 ' '
